data_7207102
loop_
_publ_author_name
'C\^ircu, Monica'
'Pa\,scanu, Vlad'
'Soran, Albert'
'Braun, Beatrice'
'Terec, Anamaria'
'Socaci, Crina'
'Grosu, Ion'

_publ_section_title
;
 Solid state supramolecular assemblies of triol podands through H-bonds
;
_journal_issue 2
_journal_name_full CrystEngComm
_journal_page_first 632
_journal_paper_doi 10.1039/c1ce05971h
_journal_volume 14
_journal_year 2012
_chemical_formula_moiety 'C18 H20 O3 S3'
_chemical_formula_sum 'C18 H20 O3 S3'
_chemical_formula_weight 380.52
_chemical_name_systematic
;
?
;
_space_group_IT_number 14
_symmetry_cell_setting monoclinic
_symmetry_space_group_name_Hall '-P 2ybc'
_symmetry_space_group_name_H-M 'P 1 21/c 1'
_atom_sites_solution_hydrogens geom
_atom_sites_solution_primary direct
_atom_sites_solution_secondary difmap
_audit_creation_method SHELXL-97
_cell_angle_alpha 90.00
_cell_angle_beta 119.10(2)
_cell_angle_gamma 90.00
_cell_formula_units_Z 4
_cell_length_a 13.422(3)
_cell_length_b 9.1054(16)
_cell_length_c 16.551(6)
_cell_measurement_reflns_used 5000
_cell_measurement_temperature 150(2)
_cell_measurement_theta_max 52.1
_cell_measurement_theta_min 3.3
_cell_volume 1767.4(9)
_computing_cell_refinement 'X-AREA (Stoe & Cie, 2002)'
_computing_data_collection 'X-AREA (Stoe & Cie, 2002)'
_computing_data_reduction 'X-RED (Stoe & Cie, 2002)'
_computing_molecular_graphics 'DIAMOND 3 (Brandenburg, 2006)'
_computing_publication_material 'enCIFer (CCDC, 2003)'
_computing_structure_refinement 'SHELXL-97 (Sheldrick, 1997)'
_computing_structure_solution 'SHELXS-97 (Sheldrick, 1990)'
_diffrn_ambient_temperature 150(2)
_diffrn_measured_fraction_theta_full 0.954
_diffrn_measured_fraction_theta_max 0.954
_diffrn_measurement_device 'Stoe IPDS 1 diffractometer'
_diffrn_radiation_monochromator graphite
_diffrn_radiation_source 'fine-focus sealed tube'
_diffrn_radiation_type MoK\a
_diffrn_radiation_wavelength 0.71073
_diffrn_reflns_av_R_equivalents 0.0412
_diffrn_reflns_av_sigmaI/netI 0.0273
_diffrn_reflns_limit_h_max 15
_diffrn_reflns_limit_h_min -15
_diffrn_reflns_limit_k_max 10
_diffrn_reflns_limit_k_min -10
_diffrn_reflns_limit_l_max 19
_diffrn_reflns_limit_l_min -19
_diffrn_reflns_number 11254
_diffrn_reflns_theta_full 25.00
_diffrn_reflns_theta_max 25.00
_diffrn_reflns_theta_min 2.49
_diffrn_standards_decay_% 'no decay'
_exptl_absorpt_coefficient_mu 0.433
_exptl_absorpt_correction_T_max 0.9662
_exptl_absorpt_correction_T_min 0.8884
_exptl_absorpt_correction_type none
_exptl_crystal_colour colorless
_exptl_crystal_density_diffrn 1.430
_exptl_crystal_density_method 'not measured'
_exptl_crystal_description block
_exptl_crystal_F_000 800
_exptl_crystal_size_max 0.28
_exptl_crystal_size_mid 0.22
_exptl_crystal_size_min 0.08
_refine_diff_density_max 0.440
_refine_diff_density_min -0.281
_refine_diff_density_rms 0.058
_refine_ls_extinction_method none
_refine_ls_goodness_of_fit_ref 1.107
_refine_ls_hydrogen_treatment mixed
_refine_ls_matrix_type full
_refine_ls_number_parameters 230
_refine_ls_number_reflns 2968
_refine_ls_number_restraints 0
_refine_ls_restrained_S_all 1.107
_refine_ls_R_factor_all 0.0374
_refine_ls_R_factor_gt 0.0330
_refine_ls_shift/su_max 0.000
_refine_ls_shift/su_mean 0.000
_refine_ls_structure_factor_coef Fsqd
_refine_ls_weighting_details 'calc w=1/[\s^2^(Fo^2^)+(0.0465P)^2^+0.7884P] where P=(Fo^2^+2Fc^2^)/3'
_refine_ls_weighting_scheme calc
_refine_ls_wR_factor_gt 0.0815
_refine_ls_wR_factor_ref 0.0832
_reflns_number_gt 2656
_reflns_number_total 2968
_reflns_threshold_expression >2sigma(I)
_cod_data_source_file c1ce05971h.txt
_cod_data_source_block pv052
_cod_depositor_comments
;
The following automatic conversions were performed:

'_symmetry_cell_setting' value 'Monoclinic' changed to 'monoclinic'
according to /home/saulius/struct/CIF-dictionaries/cif_core.dic
dictionary named 'cif_core.dic' version 2.4.1 from 2010-06-29.

Automatic conversion script
Id: cif_fix_values 1715 2011-07-08 13:25:40Z adriana 
;
_cod_original_cell_volume 1767.4(8)
_cod_original_sg_symbol_H-M P21/c
_cod_database_code 7207102

loop_
_symmetry_equiv_pos_as_xyz
'x, y, z'
'-x, y+1/2, -z+1/2'
'-x, -y, -z'
'x, -y-1/2, z-1/2'

loop_
_atom_site_label
_atom_site_type_symbol
_atom_site_fract_x
_atom_site_fract_y
_atom_site_fract_z
_atom_site_U_iso_or_equiv
_atom_site_adp_type
_atom_site_occupancy
_atom_site_symmetry_multiplicity
_atom_site_calc_flag
_atom_site_refinement_flags
C1 C 0.37465(15) 0.40619(18) 0.56808(12) 0.0158(4) Uani 1 1 d .
C2 C 0.48296(16) 0.32011(19) 0.61717(12) 0.0185(4) Uani 1 1 d .
H2A H 0.4644 0.2181 0.6204 0.022 Uiso 1 1 calc R
H2B H 0.5226 0.3245 0.5815 0.022 Uiso 1 1 calc R
C3 C 0.26643(16) 0.3585(2) 0.53566(12) 0.0197(4) Uani 1 1 d .
H3A H 0.2479 0.2618 0.5410 0.024 Uiso 1 1 calc R
C4 C 0.18359(15) 0.47147(19) 0.49246(12) 0.0186(4) Uani 1 1 d .
H4 H 0.1055 0.4558 0.4666 0.022 Uiso 1 1 calc R
C5 C 0.23003(14) 0.60451(18) 0.49277(11) 0.0131(4) Uani 1 1 d .
C6 C 0.17378(14) 0.75565(17) 0.46533(11) 0.0127(4) Uani 1 1 d .
C7 C 0.24183(14) 0.85462(18) 0.43524(11) 0.0126(4) Uani 1 1 d .
C8 C 0.32537(14) 0.96859(18) 0.34382(12) 0.0145(4) Uani 1 1 d .
C9 C 0.35022(16) 1.0119(2) 0.26758(12) 0.0194(4) Uani 1 1 d .
H9A H 0.3752 0.9263 0.2474 0.023 Uiso 1 1 calc R
H9B H 0.2811 1.0485 0.2152 0.023 Uiso 1 1 calc R
C10 C 0.36618(14) 1.02746(18) 0.42969(12) 0.0158(4) Uani 1 1 d .
H10 H 0.4194 1.1031 0.4521 0.019 Uiso 1 1 calc R
C11 C 0.31929(15) 0.96168(19) 0.48192(11) 0.0159(4) Uani 1 1 d .
H11 H 0.3397 0.9893 0.5421 0.019 Uiso 1 1 calc R
C12 C 0.05412(14) 0.74477(18) 0.38357(11) 0.0130(4) Uani 1 1 d .
C13 C -0.13720(15) 0.81875(19) 0.25566(12) 0.0159(4) Uani 1 1 d .
C14 C -0.24785(15) 0.8948(2) 0.19754(13) 0.0195(4) Uani 1 1 d .
H14A H -0.2343 0.9985 0.1934 0.023 Uiso 1 1 calc R
H14B H -0.2841 0.8542 0.1355 0.023 Uiso 1 1 calc R
C15 C -0.09683(15) 0.69341(19) 0.23713(12) 0.0178(4) Uani 1 1 d .
H15 H -0.1363 0.6411 0.1822 0.021 Uiso 1 1 calc R
C16 C 0.01138(15) 0.65065(19) 0.30990(12) 0.0166(4) Uani 1 1 d .
H16 H 0.0496 0.5668 0.3077 0.020 Uiso 1 1 calc R
C17 C 0.17252(15) 0.82554(19) 0.55101(11) 0.0162(4) Uani 1 1 d .
H17A H 0.2503 0.8308 0.6015 0.019 Uiso 1 1 calc R
H17B H 0.1439 0.9252 0.5356 0.019 Uiso 1 1 calc R
C18 C 0.10037(17) 0.7424(2) 0.58421(13) 0.0232(4) Uani 1 1 d .
H18A H 0.0228 0.7383 0.5353 0.035 Uiso 1 1 calc R
H18B H 0.1036 0.7921 0.6366 0.035 Uiso 1 1 calc R
H18C H 0.1294 0.6444 0.6016 0.035 Uiso 1 1 calc R
H1 H 0.521(2) 0.372(3) 0.7389(19) 0.040(8) Uiso 1 1 d .
H2 H 0.404(2) 1.198(3) 0.2897(17) 0.034(7) Uiso 1 1 d .
H3 H -0.357(2) 0.948(3) 0.2259(16) 0.030(7) Uiso 1 1 d .
O1 O 0.55745(11) 0.37192(13) 0.70870(9) 0.0169(3) Uani 1 1 d .
O2 O 0.43602(12) 1.12203(15) 0.29801(9) 0.0205(3) Uani 1 1 d .
O3 O -0.32177(12) 0.87733(15) 0.23682(10) 0.0237(3) Uani 1 1 d .
S1 S 0.37677(3) 0.59172(4) 0.54572(3) 0.01487(13) Uani 1 1 d .
S2 S 0.22646(4) 0.83320(4) 0.32513(3) 0.01589(13) Uani 1 1 d .
S3 S -0.04068(4) 0.88705(4) 0.36347(3) 0.01577(13) Uani 1 1 d .

loop_
_atom_site_aniso_label
_atom_site_aniso_U_11
_atom_site_aniso_U_22
_atom_site_aniso_U_33
_atom_site_aniso_U_23
_atom_site_aniso_U_13
_atom_site_aniso_U_12
C1 0.0190(9) 0.0132(9) 0.0154(8) 0.0000(6) 0.0084(7) 0.0024(6)
C2 0.0187(10) 0.0164(9) 0.0185(9) 0.0000(7) 0.0075(8) 0.0048(7)
C3 0.0223(10) 0.0110(9) 0.0259(10) 0.0011(7) 0.0120(8) 0.0006(7)
C4 0.0131(9) 0.0154(9) 0.0255(9) 0.0006(7) 0.0080(8) -0.0007(7)
C5 0.0120(8) 0.0137(9) 0.0134(8) -0.0004(6) 0.0059(7) 0.0011(6)
C6 0.0133(9) 0.0113(8) 0.0136(8) -0.0002(6) 0.0066(7) 0.0012(6)
C7 0.0125(8) 0.0110(8) 0.0135(8) 0.0006(6) 0.0057(7) 0.0032(6)
C8 0.0125(8) 0.0113(8) 0.0196(8) 0.0013(6) 0.0078(7) 0.0011(6)
C9 0.0222(10) 0.0173(9) 0.0210(9) -0.0014(7) 0.0125(8) -0.0034(7)
C10 0.0115(8) 0.0130(8) 0.0187(8) 0.0007(6) 0.0039(7) -0.0017(6)
C11 0.0155(9) 0.0154(9) 0.0127(8) -0.0018(6) 0.0036(7) -0.0001(6)
C12 0.0123(8) 0.0103(8) 0.0180(9) 0.0022(6) 0.0087(7) 0.0017(6)
C13 0.0132(9) 0.0169(9) 0.0172(8) 0.0030(7) 0.0071(7) -0.0016(6)
C14 0.0150(9) 0.0183(10) 0.0222(9) 0.0053(7) 0.0067(8) 0.0017(7)
C15 0.0134(9) 0.0174(9) 0.0204(9) -0.0041(7) 0.0063(7) -0.0035(6)
C16 0.0130(9) 0.0124(8) 0.0222(9) -0.0032(7) 0.0069(7) 0.0006(6)
C17 0.0195(9) 0.0161(9) 0.0138(8) -0.0010(6) 0.0088(7) 0.0019(6)
C18 0.0308(11) 0.0226(10) 0.0217(9) 0.0061(7) 0.0170(9) 0.0066(8)
O1 0.0134(6) 0.0179(7) 0.0190(6) 0.0004(5) 0.0075(6) -0.0009(5)
O2 0.0198(7) 0.0183(7) 0.0285(7) -0.0005(5) 0.0158(6) -0.0029(5)
O3 0.0183(7) 0.0179(7) 0.0379(8) 0.0075(6) 0.0161(6) 0.0075(5)
S1 0.0117(2) 0.0132(2) 0.0180(2) 0.00144(15) 0.00589(18) 0.00083(14)
S2 0.0206(3) 0.0134(2) 0.0148(2) -0.00387(15) 0.00949(19) -0.00527(15)
S3 0.0160(2) 0.0129(2) 0.0165(2) 0.00057(15) 0.00649(18) 0.00494(15)

loop_
_atom_type_symbol
_atom_type_description
_atom_type_scat_dispersion_real
_atom_type_scat_dispersion_imag
_atom_type_scat_source
C C 0.0033 0.0016 'International Tables Vol C Tables 4.2.6.8 and 6.1.1.4'
H H 0.0000 0.0000 'International Tables Vol C Tables 4.2.6.8 and 6.1.1.4'
O O 0.0106 0.0060 'International Tables Vol C Tables 4.2.6.8 and 6.1.1.4'
S S 0.1246 0.1234 'International Tables Vol C Tables 4.2.6.8 and 6.1.1.4'

loop_
_geom_angle_atom_site_label_1
_geom_angle_atom_site_label_2
_geom_angle_atom_site_label_3
_geom_angle
C3 C1 C2 128.29(17)
C3 C1 S1 110.77(13)
C2 C1 S1 120.94(14)
O1 C2 C1 113.36(14)
O1 C2 H2A 108.9
C1 C2 H2A 108.9
O1 C2 H2B 108.9
C1 C2 H2B 108.9
H2A C2 H2B 107.7
C1 C3 C4 113.10(16)
C1 C3 H3A 123.5
C4 C3 H3A 123.5
C5 C4 C3 113.35(17)
C5 C4 H4 123.3
C3 C4 H4 123.3
C4 C5 C6 129.86(16)
C4 C5 S1 110.43(13)
C6 C5 S1 119.22(12)
C12 C6 C7 106.78(13)
C12 C6 C5 111.19(13)
C7 C6 C5 109.91(14)
C12 C6 C17 111.21(15)
C7 C6 C17 109.12(13)
C5 C6 C17 108.60(13)
C11 C7 C6 130.60(16)
C11 C7 S2 110.10(14)
C6 C7 S2 119.28(12)
C10 C8 C9 129.15(16)
C10 C8 S2 110.64(14)
C9 C8 S2 120.10(13)
O2 C9 C8 111.06(14)
O2 C9 H9A 109.4
C8 C9 H9A 109.4
O2 C9 H9B 109.4
C8 C9 H9B 109.4
H9A C9 H9B 108.0
C8 C10 C11 113.32(15)
C8 C10 H10 123.3
C11 C10 H10 123.3
C7 C11 C10 113.45(16)
C7 C11 H11 123.3
C10 C11 H11 123.3
C16 C12 C6 129.69(16)
C16 C12 S3 110.32(13)
C6 C12 S3 118.84(12)
C15 C13 C14 128.70(16)
C15 C13 S3 110.67(13)
C14 C13 S3 120.62(14)
O3 C14 C13 110.34(15)
O3 C14 H14A 109.6
C13 C14 H14A 109.6
O3 C14 H14B 109.6
C13 C14 H14B 109.6
H14A C14 H14B 108.1
C13 C15 C16 113.24(16)
C13 C15 H15 123.4
C16 C15 H15 123.4
C12 C16 C15 113.42(16)
C12 C16 H16 123.3
C15 C16 H16 123.3
C18 C17 C6 114.42(15)
C18 C17 H17A 108.7
C6 C17 H17A 108.7
C18 C17 H17B 108.7
C6 C17 H17B 108.7
H17A C17 H17B 107.6
C17 C18 H18A 109.5
C17 C18 H18B 109.5
H18A C18 H18B 109.5
C17 C18 H18C 109.5
H18A C18 H18C 109.5
H18B C18 H18C 109.5
C2 O1 H1 108.4(18)
C9 O2 H2 105.9(19)
C14 O3 H3 106.2(19)
C5 S1 C1 92.35(8)
C8 S2 C7 92.47(8)
C12 S3 C13 92.34(8)

loop_
_geom_bond_atom_site_label_1
_geom_bond_atom_site_label_2
_geom_bond_distance
C1 C3 1.352(3)
C1 C2 1.496(2)
C1 S1 1.7326(17)
C2 O1 1.430(2)
C2 H2A 0.9700
C2 H2B 0.9700
C3 C4 1.426(3)
C3 H3A 0.9300
C4 C5 1.361(2)
C4 H4 0.9300
C5 C6 1.529(2)
C5 S1 1.7267(18)
C6 C12 1.519(2)
C6 C7 1.529(2)
C6 C17 1.562(2)
C7 C11 1.359(2)
C7 S2 1.7424(18)
C8 C10 1.360(3)
C8 C9 1.506(3)
C8 S2 1.7258(17)
C9 O2 1.422(2)
C9 H9A 0.9700
C9 H9B 0.9700
C10 C11 1.425(3)
C10 H10 0.9300
C11 H11 0.9300
C12 C16 1.367(2)
C12 S3 1.7309(17)
C13 C15 1.361(3)
C13 C14 1.490(2)
C13 S3 1.7322(18)
C14 O3 1.435(3)
C14 H14A 0.9700
C14 H14B 0.9700
C15 C16 1.418(3)
C15 H15 0.9300
C16 H16 0.9300
C17 C18 1.527(3)
C17 H17A 0.9700
C17 H17B 0.9700
C18 H18A 0.9600
C18 H18B 0.9600
C18 H18C 0.9600
O1 H1 0.85(3)
O2 H2 0.79(3)
O3 H3 0.77(3)

loop_
_geom_torsion_atom_site_label_1
_geom_torsion_atom_site_label_2
_geom_torsion_atom_site_label_3
_geom_torsion_atom_site_label_4
_geom_torsion
C3 C1 C2 O1 -118.5(2)
S1 C1 C2 O1 61.6(2)
C2 C1 C3 C4 179.85(17)
S1 C1 C3 C4 -0.2(2)
C1 C3 C4 C5 -0.2(2)
C3 C4 C5 C6 -171.34(16)
C3 C4 C5 S1 0.4(2)
C4 C5 C6 C12 -36.3(3)
S1 C5 C6 C12 152.58(13)
C4 C5 C6 C7 -154.29(18)
S1 C5 C6 C7 34.56(18)
C4 C5 C6 C17 86.4(2)
S1 C5 C6 C17 -84.75(16)
C12 C6 C7 C11 139.24(18)
C5 C6 C7 C11 -100.0(2)
C17 C6 C7 C11 18.9(2)
C12 C6 C7 S2 -42.43(17)
C5 C6 C7 S2 78.29(16)
C17 C6 C7 S2 -162.73(12)
C10 C8 C9 O2 5.7(3)
S2 C8 C9 O2 -178.45(12)
C9 C8 C10 C11 177.28(16)
S2 C8 C10 C11 1.08(19)
C6 C7 C11 C10 178.76(16)
S2 C7 C11 C10 0.30(19)
C8 C10 C11 C7 -0.9(2)
C7 C6 C12 C16 86.3(2)
C5 C6 C12 C16 -33.6(3)
C17 C6 C12 C16 -154.73(18)
C7 C6 C12 S3 -80.16(16)
C5 C6 C12 S3 159.94(12)
C17 C6 C12 S3 38.79(18)
C15 C13 C14 O3 108.4(2)
S3 C13 C14 O3 -70.57(19)
C14 C13 C15 C16 -178.38(18)
S3 C13 C15 C16 0.6(2)
C6 C12 C16 C15 -166.86(17)
S3 C12 C16 C15 0.5(2)
C13 C15 C16 C12 -0.8(3)
C12 C6 C17 C18 58.59(19)
C7 C6 C17 C18 176.13(14)
C5 C6 C17 C18 -64.07(19)
C4 C5 S1 C1 -0.44(14)
C6 C5 S1 C1 172.32(14)
C3 C1 S1 C5 0.35(14)
C2 C1 S1 C5 -179.67(15)
C10 C8 S2 C7 -0.77(14)
C9 C8 S2 C7 -177.36(14)
C11 C7 S2 C8 0.26(13)
C6 C7 S2 C8 -178.40(13)
C16 C12 S3 C13 -0.13(14)
C6 C12 S3 C13 168.80(14)
C15 C13 S3 C12 -0.30(15)
C14 C13 S3 C12 178.81(15)
